data_7038483
loop_
_publ_author_name
'Hering-Junghans, Christian'
'Schulz, Axel'
'Thomas, Max'
'Villinger, Alexander'

_publ_section_title
;
 Synthesis of mono-, di-, and triaminobismuthanes and observation of C-C
 coupling of aromatic systems with bismuth(iii) chloride.
;
_journal_issue 14
_journal_name_full 'Dalton transactions (Cambridge, England : 2003)'
_journal_page_first 6053
_journal_page_last 6059
_journal_paper_doi 10.1039/c6dt00229c
_journal_volume 45
_journal_year 2016
_chemical_formula_moiety 'C30 H52 Bi Cl N2 Si2'
_chemical_formula_sum 'C30 H52 Bi Cl N2 Si2'
_chemical_formula_weight 741.34
_chemical_name_systematic
;
 ?
;
_space_group_crystal_system triclinic
_space_group_IT_number 2
_space_group_name_Hall '-P 1'
_space_group_name_H-M_alt 'P -1'
_symmetry_space_group_name_Hall '-P 1'
_symmetry_space_group_name_H-M 'P -1'
_atom_sites_solution_hydrogens geom
_audit_creation_method SHELXL-2013
_audit_update_record
;
2016-01-15 deposited with the CCDC.
2016-02-18 downloaded from the CCDC.
;
_cell_angle_alpha 102.6760(10)
_cell_angle_beta 101.0070(10)
_cell_angle_gamma 95.8520(10)
_cell_formula_units_Z 4
_cell_length_a 9.8262(2)
_cell_length_b 15.8803(3)
_cell_length_c 23.2517(5)
_cell_measurement_reflns_used 9612
_cell_measurement_temperature 173(2)
_cell_measurement_theta_max 31.08
_cell_measurement_theta_min 2.46
_cell_volume 3435.29(12)
_computing_cell_refinement 'Bruker Apex V7.51A'
_computing_data_collection 'Bruker Apex V7.51A'
_computing_data_reduction 'Bruker SAINT'
_computing_molecular_graphics 'ORTEP-3v2.01 (Farrugia, 1997)'
_computing_publication_material SHELXL-2013
_computing_structure_refinement 'SHELXL-2013 (Sheldrick, 2013)'
_computing_structure_solution 'SHELXS-2013 (Sheldrick, 2013)'
_diffrn_ambient_temperature 173(2)
_diffrn_measured_fraction_theta_full 0.989
_diffrn_measured_fraction_theta_max 0.984
_diffrn_measurement_device_type 'Bruker-Nonius Apex X8-CCD-diffractometer'
_diffrn_measurement_method 'phi and omega scans'
_diffrn_radiation_monochromator graphite
_diffrn_radiation_source 'sealed tube'
_diffrn_radiation_type MoK\a
_diffrn_radiation_wavelength 0.71073
_diffrn_reflns_av_R_equivalents 0.0347
_diffrn_reflns_av_unetI/netI 0.0489
_diffrn_reflns_Laue_measured_fraction_full 0.989
_diffrn_reflns_Laue_measured_fraction_max 0.984
_diffrn_reflns_limit_h_max 14
_diffrn_reflns_limit_h_min -14
_diffrn_reflns_limit_k_max 23
_diffrn_reflns_limit_k_min -23
_diffrn_reflns_limit_l_max 35
_diffrn_reflns_limit_l_min -35
_diffrn_reflns_number 106132
_diffrn_reflns_point_group_measured_fraction_full 0.989
_diffrn_reflns_point_group_measured_fraction_max 0.984
_diffrn_reflns_theta_full 25.242
_diffrn_reflns_theta_max 32.500
_diffrn_reflns_theta_min 0.920
_exptl_absorpt_coefficient_mu 5.300
_exptl_absorpt_correction_T_max 0.7464
_exptl_absorpt_correction_T_min 0.4541
_exptl_absorpt_correction_type multi-scan
_exptl_absorpt_process_details '(SADABS; Sheldrick, 2004)'
_exptl_crystal_colour yellow
_exptl_crystal_density_diffrn 1.433
_exptl_crystal_description block
_exptl_crystal_F_000 1496
_exptl_crystal_size_max 0.330
_exptl_crystal_size_mid 0.150
_exptl_crystal_size_min 0.150
_refine_diff_density_max 3.081
_refine_diff_density_min -2.593
_refine_diff_density_rms 0.135
_refine_ls_extinction_method none
_refine_ls_goodness_of_fit_ref 1.097
_refine_ls_hydrogen_treatment constr
_refine_ls_matrix_type full
_refine_ls_number_parameters 689
_refine_ls_number_reflns 24458
_refine_ls_number_restraints 3
_refine_ls_restrained_S_all 1.097
_refine_ls_R_factor_all 0.0702
_refine_ls_R_factor_gt 0.0426
_refine_ls_shift/su_max 0.003
_refine_ls_shift/su_mean 0.000
_refine_ls_structure_factor_coef Fsqd
_refine_ls_weighting_details 'w=1/[\s^2^(Fo^2^)+(0.0263P)^2^+7.9967P] where P=(Fo^2^+2Fc^2^)/3'
_refine_ls_weighting_scheme calc
_refine_ls_wR_factor_gt 0.0806
_refine_ls_wR_factor_ref 0.0883
_reflns_Friedel_coverage 0.000
_reflns_number_gt 18241
_reflns_number_total 24458
_reflns_threshold_expression 'I > 2\s(I)'
_cod_data_source_file c6dt00229c2.cif
_cod_data_source_block av667
_cod_depositor_comments 'Adding full bibliography for 7038481--7038499.cif.'
_cod_database_code 7038483
_shelx_space_group_comment
;
The symmetry employed for this shelxl refinement is uniquely defined
by the following loop, which should always be used as a source of
symmetry information in preference to the above space-group names.
They are only intended as comments.
;
_shelx_estimated_absorpt_t_min 0.274
_shelx_estimated_absorpt_t_max 0.504
_shelxl_version_number 2013-4

loop_
_space_group_symop_operation_xyz
'x, y, z'
'-x, -y, -z'

loop_
_atom_site_label
_atom_site_type_symbol
_atom_site_fract_x
_atom_site_fract_y
_atom_site_fract_z
_atom_site_U_iso_or_equiv
_atom_site_adp_type
_atom_site_occupancy
_atom_site_site_symmetry_order
_atom_site_calc_flag
_atom_site_refinement_flags_posn
_atom_site_refinement_flags_adp
_atom_site_refinement_flags_occupancy
_atom_site_disorder_assembly
_atom_site_disorder_group
Bi1 Bi 0.38562(2) 0.12910(2) 0.25526(2) 0.02943(4) Uani 1 1 d . . . . .
Cl1 Cl 0.58786(15) 0.04852(14) 0.27548(7) 0.0820(6) Uani 1 1 d . . . . .
Si1 Si 0.31104(12) -0.06564(7) 0.13960(5) 0.0307(2) Uani 1 1 d . . . . .
Si2 Si 0.19757(13) 0.02469(7) 0.34640(5) 0.0354(3) Uani 1 1 d . . . . .
N1 N 0.2786(3) 0.03953(19) 0.17018(14) 0.0251(6) Uani 1 1 d . . . . .
N2 N 0.2919(3) 0.11207(19) 0.32893(14) 0.0271(6) Uani 1 1 d . . . . .
C1 C 0.2241(4) 0.0947(2) 0.13200(16) 0.0241(7) Uani 1 1 d . . . . .
C2 C 0.3158(4) 0.1513(2) 0.11207(17) 0.0277(8) Uani 1 1 d . . . . .
C3 C 0.2583(5) 0.2079(3) 0.0788(2) 0.0384(10) Uani 1 1 d . . . . .
H3 H 0.3192 0.2470 0.0662 0.046 Uiso 1 1 calc R U . . .
C4 C 0.1167(5) 0.2082(3) 0.0642(2) 0.0454(11) Uani 1 1 d . . . . .
H4 H 0.0801 0.2475 0.0419 0.054 Uiso 1 1 calc R U . . .
C5 C 0.0280(5) 0.1516(3) 0.0818(2) 0.0400(10) Uani 1 1 d . . . . .
H5 H -0.0702 0.1515 0.0708 0.048 Uiso 1 1 calc R U . . .
C6 C 0.0779(4) 0.0939(2) 0.11553(18) 0.0309(8) Uani 1 1 d . . . . .
C7 C 0.4740(4) 0.1532(3) 0.12279(18) 0.0317(8) Uani 1 1 d . . . . .
H7 H 0.4996 0.1095 0.1465 0.038 Uiso 1 1 calc R U . . .
C8 C 0.5183(5) 0.1271(3) 0.0622(2) 0.0441(11) Uani 1 1 d . . . . .
H8A H 0.4651 0.0703 0.0390 0.066 Uiso 1 1 calc R U . . .
H8B H 0.6187 0.1232 0.0697 0.066 Uiso 1 1 calc R U . . .
H8C H 0.4992 0.1711 0.0393 0.066 Uiso 1 1 calc R U . . .
C9 C 0.5554(5) 0.2429(3) 0.1586(2) 0.0458(11) Uani 1 1 d . . . . .
H9A H 0.5398 0.2856 0.1341 0.069 Uiso 1 1 calc R U . . .
H9B H 0.6557 0.2391 0.1684 0.069 Uiso 1 1 calc R U . . .
H9C H 0.5226 0.2615 0.1960 0.069 Uiso 1 1 calc R U . . .
C10 C -0.0305(4) 0.0334(3) 0.1317(2) 0.0415(10) Uani 1 1 d . . . . .
H10 H 0.0194 -0.0065 0.1532 0.050 Uiso 1 1 calc R U . . .
C11 C -0.1375(5) -0.0231(4) 0.0751(3) 0.0576(14) Uani 1 1 d . . . . .
H11A H -0.1998 0.0139 0.0579 0.086 Uiso 1 1 calc R U . . .
H11B H -0.1931 -0.0689 0.0866 0.086 Uiso 1 1 calc R U . . .
H11C H -0.0872 -0.0499 0.0450 0.086 Uiso 1 1 calc R U . . .
C12 C -0.1113(5) 0.0852(4) 0.1739(2) 0.0545(14) Uani 1 1 d . . . . .
H12A H -0.0455 0.1191 0.2108 0.082 Uiso 1 1 calc R U . . .
H12B H -0.1794 0.0448 0.1843 0.082 Uiso 1 1 calc R U . . .
H12C H -0.1607 0.1249 0.1536 0.082 Uiso 1 1 calc R U . . .
C13 C 0.3262(4) 0.1947(2) 0.37266(16) 0.0269(8) Uani 1 1 d . . . . .
C14 C 0.2407(4) 0.2605(2) 0.36717(19) 0.0314(8) Uani 1 1 d . . . . .
C15 C 0.2727(5) 0.3389(3) 0.4118(2) 0.0384(10) Uani 1 1 d . . . . .
H15 H 0.2161 0.3834 0.4087 0.046 Uiso 1 1 calc R U . . .
C16 C 0.3844(5) 0.3529(3) 0.4603(2) 0.0417(11) Uani 1 1 d . . . . .
H16 H 0.4033 0.4061 0.4906 0.050 Uiso 1 1 calc R U . . .
C17 C 0.4681(5) 0.2898(3) 0.46462(19) 0.0387(10) Uani 1 1 d . . . . .
H17 H 0.5451 0.3002 0.4982 0.046 Uiso 1 1 calc R U . . .
C18 C 0.4442(4) 0.2105(3) 0.42125(17) 0.0306(8) Uani 1 1 d . . . . .
C19 C 0.1159(5) 0.2480(3) 0.3149(2) 0.0442(11) Uani 1 1 d . . . . .
H19 H 0.1024 0.1859 0.2913 0.053 Uiso 1 1 calc R U . . .
C20 C -0.0195(6) 0.2635(5) 0.3363(3) 0.078(2) Uani 1 1 d . . . . .
H20A H -0.0335 0.2273 0.3644 0.118 Uiso 1 1 calc R U . . .
H20B H -0.0990 0.2478 0.3014 0.118 Uiso 1 1 calc R U . . .
H20C H -0.0126 0.3252 0.3567 0.118 Uiso 1 1 calc R U . . .
C21 C 0.1424(7) 0.3056(4) 0.2725(3) 0.0705(17) Uani 1 1 d . . . . .
H21A H 0.1604 0.3670 0.2948 0.106 Uiso 1 1 calc R U . . .
H21B H 0.0599 0.2960 0.2393 0.106 Uiso 1 1 calc R U . . .
H21C H 0.2240 0.2908 0.2561 0.106 Uiso 1 1 calc R U . . .
C22 C 0.5447(5) 0.1452(3) 0.4283(2) 0.0379(10) Uani 1 1 d . . . . .
H22 H 0.5124 0.0930 0.3933 0.045 Uiso 1 1 calc R U . . .
C23 C 0.5477(6) 0.1147(4) 0.4864(2) 0.0568(14) Uani 1 1 d . . . . .
H23A H 0.5733 0.1653 0.5212 0.085 Uiso 1 1 calc R U . . .
H23B H 0.6169 0.0748 0.4901 0.085 Uiso 1 1 calc R U . . .
H23C H 0.4548 0.0843 0.4852 0.085 Uiso 1 1 calc R U . . .
C24 C 0.6939(5) 0.1838(3) 0.4272(2) 0.0479(12) Uani 1 1 d . . . . .
H24A H 0.6927 0.2015 0.3894 0.072 Uiso 1 1 calc R U . . .
H24B H 0.7562 0.1398 0.4302 0.072 Uiso 1 1 calc R U . . .
H24C H 0.7280 0.2348 0.4614 0.072 Uiso 1 1 calc R U . . .
C25 C 0.1808(8) -0.1147(4) 0.0682(3) 0.097(3) Uani 1 1 d . . . . .
H25A H 0.0889 -0.1291 0.0771 0.145 Uiso 1 1 calc R U . . .
H25B H 0.2097 -0.1679 0.0469 0.145 Uiso 1 1 calc R U . . .
H25C H 0.1746 -0.0730 0.0427 0.145 Uiso 1 1 calc R U . . .
C26 C 0.4844(6) -0.0723(3) 0.1187(3) 0.0623(16) Uani 1 1 d . . . . .
H26A H 0.4933 -0.0380 0.0890 0.093 Uiso 1 1 calc R U . . .
H26B H 0.4913 -0.1333 0.1013 0.093 Uiso 1 1 calc R U . . .
H26C H 0.5596 -0.0490 0.1549 0.093 Uiso 1 1 calc R U . . .
C27 C 0.2968(8) -0.1349(4) 0.1933(3) 0.0732(19) Uani 1 1 d . . . . .
H27A H 0.3646 -0.1088 0.2314 0.110 Uiso 1 1 calc R U . . .
H27B H 0.3164 -0.1933 0.1761 0.110 Uiso 1 1 calc R U . . .
H27C H 0.2017 -0.1392 0.2007 0.110 Uiso 1 1 calc R U . . .
C28 C 0.0381(5) -0.0229(3) 0.2856(2) 0.0533(13) Uani 1 1 d . . . . .
H28A H -0.0265 0.0201 0.2843 0.080 Uiso 1 1 calc R U . . .
H28B H -0.0082 -0.0752 0.2940 0.080 Uiso 1 1 calc R U . . .
H28C H 0.0650 -0.0387 0.2466 0.080 Uiso 1 1 calc R U . . .
C29 C 0.3077(6) -0.0625(3) 0.3580(2) 0.0543(13) Uani 1 1 d . . . . .
H29A H 0.3772 -0.0636 0.3328 0.081 Uiso 1 1 calc R U . . .
H29B H 0.2476 -0.1193 0.3467 0.081 Uiso 1 1 calc R U . . .
H29C H 0.3559 -0.0501 0.4006 0.081 Uiso 1 1 calc R U . . .
C30 C 0.1369(6) 0.0676(4) 0.4170(2) 0.0586(15) Uani 1 1 d . . . . .
H30A H 0.2182 0.0952 0.4498 0.088 Uiso 1 1 calc R U . . .
H30B H 0.0857 0.0194 0.4280 0.088 Uiso 1 1 calc R U . . .
H30C H 0.0750 0.1108 0.4104 0.088 Uiso 1 1 calc R U . . .
Bi2 Bi 0.81053(2) 0.51456(2) 0.25001(2) 0.02145(3) Uani 1 1 d . . . . .
Cl2 Cl 1.06480(10) 0.53216(8) 0.25178(5) 0.0389(2) Uani 1 1 d . . . . .
Si3 Si 0.98045(10) 0.64301(7) 0.39383(5) 0.0254(2) Uani 1 1 d . . . . .
Si4 Si 0.81487(13) 0.66611(7) 0.15791(5) 0.0317(2) Uani 1 1 d . . . . .
N3 N 0.8301(3) 0.61107(19) 0.33506(13) 0.0216(6) Uani 1 1 d . . . . .
N4 N 0.7480(3) 0.56996(19) 0.17448(13) 0.0241(6) Uani 1 1 d . . . . .
C31 C 0.6937(4) 0.6073(2) 0.34946(15) 0.0226(7) Uani 1 1 d . . . . .
C32 C 0.6294(4) 0.5333(2) 0.36324(15) 0.0232(7) Uani 1 1 d . . . . .
C33 C 0.4944(4) 0.5320(3) 0.37451(18) 0.0334(9) Uani 1 1 d . . . . .
H33 H 0.4498 0.4816 0.3830 0.040 Uiso 1 1 calc R U . . .
C34 C 0.4256(4) 0.6033(3) 0.3734(2) 0.0400(10) Uani 1 1 d . . . . .
H34 H 0.3337 0.6016 0.3808 0.048 Uiso 1 1 calc R U . . .
C35 C 0.4896(4) 0.6768(3) 0.3616(2) 0.0395(10) Uani 1 1 d . . . . .
H35 H 0.4413 0.7256 0.3615 0.047 Uiso 1 1 calc R U . . .
C36 C 0.6232(4) 0.6815(3) 0.34981(19) 0.0326(8) Uani 1 1 d . . . . .
C37 C 0.7014(4) 0.4536(2) 0.36912(17) 0.0282(8) Uani 1 1 d . . . . .
H37 H 0.7907 0.4609 0.3549 0.034 Uiso 1 1 calc R U . . .
C38 C 0.7400(5) 0.4488(3) 0.43520(18) 0.0349(9) Uani 1 1 d . . . . .
H38A H 0.7981 0.5035 0.4596 0.052 Uiso 1 1 calc R U . . .
H38B H 0.7923 0.4000 0.4382 0.052 Uiso 1 1 calc R U . . .
H38C H 0.6542 0.4399 0.4501 0.052 Uiso 1 1 calc R U . . .
C39 C 0.6132(5) 0.3679(3) 0.3299(2) 0.0404(10) Uani 1 1 d . . . . .
H39A H 0.5276 0.3569 0.3446 0.061 Uiso 1 1 calc R U . . .
H39B H 0.6674 0.3198 0.3322 0.061 Uiso 1 1 calc R U . . .
H39C H 0.5882 0.3722 0.2879 0.061 Uiso 1 1 calc R U . . .
C40A C 0.6934(13) 0.7701(6) 0.3448(4) 0.037(2) Uani 0.690(13) 1 d D . P A 1
H40A H 0.7915 0.7639 0.3405 0.045 Uiso 0.690(13) 1 calc R U P A 1
C41A C 0.7015(12) 0.8466(6) 0.3992(4) 0.067(3) Uani 0.690(13) 1 d D . P A 1
H41A H 0.7573 0.8350 0.4355 0.100 Uiso 0.690(13) 1 calc R U P A 1
H41B H 0.6066 0.8535 0.4050 0.100 Uiso 0.690(13) 1 calc R U P A 1
H41C H 0.7456 0.9003 0.3918 0.100 Uiso 0.690(13) 1 calc R U P A 1
C42A C 0.6179(14) 0.7926(10) 0.2889(6) 0.062(4) Uani 0.690(13) 1 d D . P A 1
H42A H 0.6185 0.7462 0.2534 0.092 Uiso 0.690(13) 1 calc R U P A 1
H42B H 0.6651 0.8479 0.2852 0.092 Uiso 0.690(13) 1 calc R U P A 1
H42C H 0.5208 0.7982 0.2917 0.092 Uiso 0.690(13) 1 calc R U P A 1
C40B C 0.680(3) 0.7540(14) 0.3238(9) 0.037(2) Uani 0.310(13) 1 d D . P A 2
H40B H 0.7465 0.7330 0.2981 0.045 Uiso 0.310(13) 1 calc R U P A 2
C41B C 0.563(3) 0.790(3) 0.2877(14) 0.062(4) Uani 0.310(13) 1 d D . P A 2
H41D H 0.5083 0.7434 0.2538 0.092 Uiso 0.310(13) 1 calc R U P A 2
H41E H 0.6039 0.8371 0.2721 0.092 Uiso 0.310(13) 1 calc R U P A 2
H41F H 0.5015 0.8133 0.3140 0.092 Uiso 0.310(13) 1 calc R U P A 2
C42B C 0.756(3) 0.8244(14) 0.3783(10) 0.067(3) Uani 0.310(13) 1 d D . P A 2
H42D H 0.7861 0.8769 0.3656 0.100 Uiso 0.310(13) 1 calc R U P A 2
H42E H 0.8384 0.8041 0.3989 0.100 Uiso 0.310(13) 1 calc R U P A 2
H42F H 0.6932 0.8381 0.4060 0.100 Uiso 0.310(13) 1 calc R U P A 2
C43 C 0.6504(4) 0.5055(2) 0.12684(16) 0.0235(7) Uani 1 1 d . . . . .
C44 C 0.5048(4) 0.5050(3) 0.12076(18) 0.0304(8) Uani 1 1 d . . . . .
C45 C 0.4129(5) 0.4471(3) 0.07195(19) 0.0371(9) Uani 1 1 d . . . . .
H45 H 0.3149 0.4481 0.0671 0.045 Uiso 1 1 calc R U . . .
C46 C 0.4609(5) 0.3884(3) 0.03067(19) 0.0413(10) Uani 1 1 d . . . . .
H46 H 0.3967 0.3497 -0.0027 0.050 Uiso 1 1 calc R U . . .
C47 C 0.6030(5) 0.3857(3) 0.03794(19) 0.0369(9) Uani 1 1 d . . . . .
H47 H 0.6352 0.3440 0.0097 0.044 Uiso 1 1 calc R U . . .
C48 C 0.7007(4) 0.4428(2) 0.08579(17) 0.0278(8) Uani 1 1 d . . . . .
C49 C 0.4443(5) 0.5605(3) 0.1687(2) 0.0426(11) Uani 1 1 d . . . . .
H49 H 0.5208 0.6077 0.1943 0.051 Uiso 1 1 calc R U . . .
C50 C 0.3978(5) 0.5045(4) 0.2091(2) 0.0574(15) Uani 1 1 d . . . . .
H50A H 0.3189 0.4598 0.1855 0.086 Uiso 1 1 calc R U . . .
H50B H 0.3685 0.5415 0.2428 0.086 Uiso 1 1 calc R U . . .
H50C H 0.4760 0.4764 0.2250 0.086 Uiso 1 1 calc R U . . .
C51 C 0.3225(6) 0.6038(4) 0.1433(3) 0.0646(16) Uani 1 1 d . . . . .
H51A H 0.3529 0.6395 0.1173 0.097 Uiso 1 1 calc R U . . .
H51B H 0.2923 0.6410 0.1766 0.097 Uiso 1 1 calc R U . . .
H51C H 0.2441 0.5588 0.1196 0.097 Uiso 1 1 calc R U . . .
C52 C 0.8541(4) 0.4311(3) 0.09394(18) 0.0306(8) Uani 1 1 d . . . . .
H52 H 0.9112 0.4847 0.1228 0.037 Uiso 1 1 calc R U . . .
C53 C 0.9052(5) 0.4181(3) 0.0347(2) 0.0443(11) Uani 1 1 d . . . . .
H53A H 0.8596 0.3617 0.0078 0.066 Uiso 1 1 calc R U . . .
H53B H 1.0070 0.4194 0.0433 0.066 Uiso 1 1 calc R U . . .
H53C H 0.8815 0.4651 0.0152 0.066 Uiso 1 1 calc R U . . .
C54 C 0.8793(5) 0.3533(3) 0.1212(2) 0.0384(10) Uani 1 1 d . . . . .
H54A H 0.8450 0.3606 0.1586 0.058 Uiso 1 1 calc R U . . .
H54B H 0.9799 0.3500 0.1300 0.058 Uiso 1 1 calc R U . . .
H54C H 0.8290 0.2995 0.0924 0.058 Uiso 1 1 calc R U . . .
C55 C 1.0720(4) 0.5493(3) 0.40850(19) 0.0350(9) Uani 1 1 d . . . . .
H55A H 1.0114 0.5101 0.4234 0.052 Uiso 1 1 calc R U . . .
H55B H 1.1596 0.5716 0.4388 0.052 Uiso 1 1 calc R U . . .
H55C H 1.0930 0.5172 0.3709 0.052 Uiso 1 1 calc R U . . .
C56 C 0.9277(5) 0.6923(3) 0.46560(19) 0.0416(10) Uani 1 1 d . . . . .
H56A H 0.9065 0.7511 0.4651 0.062 Uiso 1 1 calc R U . . .
H56B H 1.0047 0.6956 0.5001 0.062 Uiso 1 1 calc R U . . .
H56C H 0.8444 0.6560 0.4692 0.062 Uiso 1 1 calc R U . . .
C57 C 1.1081(4) 0.7253(3) 0.3782(2) 0.0376(9) Uani 1 1 d . . . . .
H57A H 1.1369 0.7002 0.3408 0.056 Uiso 1 1 calc R U . . .
H57B H 1.1905 0.7423 0.4118 0.056 Uiso 1 1 calc R U . . .
H57C H 1.0641 0.7769 0.3737 0.056 Uiso 1 1 calc R U . . .
C58 C 0.9459(6) 0.7328(3) 0.2253(2) 0.0590(15) Uani 1 1 d . . . . .
H58A H 0.9090 0.7335 0.2617 0.089 Uiso 1 1 calc R U . . .
H58B H 0.9648 0.7926 0.2209 0.089 Uiso 1 1 calc R U . . .
H58C H 1.0331 0.7074 0.2288 0.089 Uiso 1 1 calc R U . . .
C59 C 0.6693(6) 0.7278(4) 0.1351(3) 0.0596(15) Uani 1 1 d . . . . .
H59A H 0.5924 0.6876 0.1056 0.089 Uiso 1 1 calc R U . . .
H59B H 0.7041 0.7736 0.1170 0.089 Uiso 1 1 calc R U . . .
H59C H 0.6352 0.7544 0.1708 0.089 Uiso 1 1 calc R U . . .
C60 C 0.9017(5) 0.6455(3) 0.0926(2) 0.0435(11) Uani 1 1 d . . . . .
H60A H 0.9857 0.6188 0.1032 0.065 Uiso 1 1 calc R U . . .
H60B H 0.9285 0.7009 0.0827 0.065 Uiso 1 1 calc R U . . .
H60C H 0.8367 0.6060 0.0576 0.065 Uiso 1 1 calc R U . . .

loop_
_atom_site_aniso_label
_atom_site_aniso_U_11
_atom_site_aniso_U_22
_atom_site_aniso_U_33
_atom_site_aniso_U_23
_atom_site_aniso_U_13
_atom_site_aniso_U_12
Bi1 0.03353(8) 0.02798(7) 0.02324(7) 0.00182(6) 0.00851(6) -0.00622(6)
Cl1 0.0422(7) 0.1437(16) 0.0471(8) -0.0069(9) -0.0016(6) 0.0422(9)
Si1 0.0367(6) 0.0219(5) 0.0318(6) 0.0040(4) 0.0041(5) 0.0087(4)
Si2 0.0447(7) 0.0267(5) 0.0339(6) 0.0082(5) 0.0118(5) -0.0065(5)
N1 0.0284(16) 0.0210(14) 0.0245(15) 0.0025(12) 0.0055(12) 0.0048(12)
N2 0.0330(17) 0.0211(14) 0.0266(16) 0.0046(12) 0.0092(13) -0.0011(12)
C1 0.0275(18) 0.0175(15) 0.0241(18) -0.0008(13) 0.0032(14) 0.0058(13)
C2 0.032(2) 0.0238(17) 0.0250(18) 0.0002(14) 0.0066(15) 0.0071(15)
C3 0.052(3) 0.027(2) 0.039(2) 0.0101(18) 0.012(2) 0.0117(18)
C4 0.054(3) 0.035(2) 0.050(3) 0.013(2) 0.007(2) 0.024(2)
C5 0.035(2) 0.037(2) 0.044(3) 0.0024(19) 0.0018(19) 0.0188(19)
C6 0.030(2) 0.0243(18) 0.034(2) -0.0010(16) 0.0050(16) 0.0074(15)
C7 0.031(2) 0.035(2) 0.030(2) 0.0094(17) 0.0089(16) 0.0027(16)
C8 0.045(3) 0.053(3) 0.038(2) 0.011(2) 0.017(2) 0.015(2)
C9 0.047(3) 0.044(3) 0.040(3) 0.007(2) 0.009(2) -0.014(2)
C10 0.026(2) 0.048(3) 0.048(3) 0.007(2) 0.0074(19) 0.0065(19)
C11 0.040(3) 0.059(3) 0.061(3) -0.003(3) 0.006(2) -0.001(2)
C12 0.032(2) 0.079(4) 0.047(3) 0.002(3) 0.009(2) 0.009(2)
C13 0.034(2) 0.0240(17) 0.0223(18) 0.0026(14) 0.0129(15) -0.0035(15)
C14 0.034(2) 0.0242(18) 0.037(2) 0.0040(16) 0.0146(17) 0.0018(15)
C15 0.041(2) 0.028(2) 0.046(3) -0.0004(18) 0.022(2) 0.0024(17)
C16 0.049(3) 0.031(2) 0.039(2) -0.0086(18) 0.021(2) -0.0092(19)
C17 0.044(2) 0.040(2) 0.026(2) -0.0002(17) 0.0093(18) -0.0084(19)
C18 0.037(2) 0.0291(19) 0.0245(18) 0.0065(15) 0.0091(16) -0.0042(16)
C19 0.044(3) 0.033(2) 0.050(3) -0.001(2) 0.005(2) 0.013(2)
C20 0.038(3) 0.089(5) 0.095(5) -0.004(4) 0.009(3) 0.016(3)
C21 0.081(4) 0.063(4) 0.069(4) 0.031(3) -0.002(3) 0.023(3)
C22 0.040(2) 0.040(2) 0.033(2) 0.0167(19) 0.0006(18) -0.0017(18)
C23 0.069(4) 0.058(3) 0.044(3) 0.030(3) 0.001(3) -0.003(3)
C24 0.038(3) 0.050(3) 0.054(3) 0.017(2) 0.003(2) 0.004(2)
C25 0.107(6) 0.066(4) 0.077(5) -0.035(3) -0.040(4) 0.050(4)
C26 0.071(4) 0.040(3) 0.085(4) 0.006(3) 0.044(3) 0.020(3)
C27 0.115(5) 0.045(3) 0.091(5) 0.040(3) 0.056(4) 0.041(3)
C28 0.056(3) 0.037(2) 0.057(3) 0.005(2) 0.006(2) -0.015(2)
C29 0.078(4) 0.029(2) 0.060(3) 0.024(2) 0.015(3) 0.001(2)
C30 0.070(4) 0.057(3) 0.048(3) 0.008(3) 0.030(3) -0.017(3)
Bi2 0.02276(7) 0.02126(6) 0.02149(7) 0.00513(5) 0.00786(5) 0.00318(5)
Cl2 0.0250(5) 0.0548(6) 0.0391(6) 0.0079(5) 0.0129(4) 0.0124(4)
Si3 0.0178(5) 0.0304(5) 0.0256(5) 0.0037(4) 0.0043(4) -0.0001(4)
Si4 0.0437(7) 0.0227(5) 0.0323(6) 0.0094(4) 0.0135(5) 0.0061(5)
N3 0.0166(13) 0.0266(15) 0.0216(14) 0.0038(12) 0.0054(11) 0.0044(11)
N4 0.0267(15) 0.0211(14) 0.0247(15) 0.0050(12) 0.0072(12) 0.0024(12)
C31 0.0174(16) 0.0300(18) 0.0198(16) 0.0042(14) 0.0041(13) 0.0053(13)
C32 0.0191(16) 0.0299(18) 0.0182(16) 0.0024(14) 0.0043(13) 0.0008(13)
C33 0.0224(19) 0.046(2) 0.029(2) 0.0063(18) 0.0086(15) -0.0047(17)
C34 0.0178(18) 0.063(3) 0.039(2) 0.007(2) 0.0122(17) 0.0064(19)
C35 0.030(2) 0.056(3) 0.039(2) 0.014(2) 0.0151(18) 0.021(2)
C36 0.028(2) 0.038(2) 0.037(2) 0.0125(18) 0.0121(17) 0.0127(17)
C37 0.0286(19) 0.0302(19) 0.0261(19) 0.0078(15) 0.0088(15) -0.0017(15)
C38 0.037(2) 0.038(2) 0.031(2) 0.0147(18) 0.0076(17) 0.0018(17)
C39 0.054(3) 0.027(2) 0.036(2) 0.0047(18) 0.010(2) -0.0020(19)
C40A 0.047(4) 0.031(4) 0.045(6) 0.012(5) 0.024(5) 0.020(4)
C41A 0.098(8) 0.036(4) 0.060(6) 0.001(4) 0.016(5) 0.007(4)
C42A 0.088(10) 0.048(3) 0.054(4) 0.022(3) 0.015(6) 0.014(7)
C40B 0.047(4) 0.031(4) 0.045(6) 0.012(5) 0.024(5) 0.020(4)
C41B 0.088(10) 0.048(3) 0.054(4) 0.022(3) 0.015(6) 0.014(7)
C42B 0.098(8) 0.036(4) 0.060(6) 0.001(4) 0.016(5) 0.007(4)
C43 0.0278(18) 0.0233(16) 0.0202(17) 0.0070(13) 0.0054(14) 0.0037(14)
C44 0.029(2) 0.036(2) 0.0269(19) 0.0092(16) 0.0060(16) 0.0051(16)
C45 0.031(2) 0.044(2) 0.036(2) 0.0135(19) 0.0015(18) 0.0030(18)
C46 0.044(3) 0.044(2) 0.028(2) 0.0026(19) -0.0003(19) -0.004(2)
C47 0.048(3) 0.032(2) 0.029(2) 0.0034(17) 0.0110(18) 0.0032(18)
C48 0.035(2) 0.0253(17) 0.0257(18) 0.0088(15) 0.0109(16) 0.0038(15)
C49 0.028(2) 0.051(3) 0.042(3) -0.004(2) 0.0066(19) 0.0087(19)
C50 0.036(3) 0.102(5) 0.037(3) 0.015(3) 0.014(2) 0.016(3)
C51 0.053(3) 0.066(4) 0.076(4) 0.010(3) 0.015(3) 0.032(3)
C52 0.036(2) 0.0255(18) 0.034(2) 0.0070(16) 0.0158(17) 0.0063(16)
C53 0.055(3) 0.041(2) 0.043(3) 0.008(2) 0.028(2) 0.009(2)
C54 0.046(3) 0.030(2) 0.045(3) 0.0115(19) 0.018(2) 0.0121(18)
C55 0.0247(19) 0.047(2) 0.035(2) 0.0165(19) 0.0024(16) 0.0068(17)
C56 0.033(2) 0.056(3) 0.027(2) -0.0029(19) 0.0045(17) 0.003(2)
C57 0.028(2) 0.039(2) 0.040(2) 0.0060(19) 0.0047(18) -0.0057(17)
C58 0.081(4) 0.035(2) 0.053(3) 0.009(2) 0.012(3) -0.022(2)
C59 0.080(4) 0.050(3) 0.071(4) 0.032(3) 0.036(3) 0.037(3)
C60 0.058(3) 0.034(2) 0.049(3) 0.018(2) 0.027(2) 0.008(2)

loop_
_atom_type_symbol
_atom_type_description
_atom_type_scat_dispersion_real
_atom_type_scat_dispersion_imag
_atom_type_scat_source
C C 0.0033 0.0016 'International Tables Vol C Tables 4.2.6.8 and 6.1.1.4'
H H 0.0000 0.0000 'International Tables Vol C Tables 4.2.6.8 and 6.1.1.4'
N N 0.0061 0.0033 'International Tables Vol C Tables 4.2.6.8 and 6.1.1.4'
Si Si 0.0817 0.0704 'International Tables Vol C Tables 4.2.6.8 and 6.1.1.4'
Cl Cl 0.1484 0.1585 'International Tables Vol C Tables 4.2.6.8 and 6.1.1.4'
Bi Bi -4.1077 10.2566 'International Tables Vol C Tables 4.2.6.8 and 6.1.1.4'

loop_
_geom_angle_atom_site_label_1
_geom_angle_atom_site_label_2
_geom_angle_atom_site_label_3
_geom_angle
N2 Bi1 N1 112.53(12)
N2 Bi1 Cl1 98.60(10)
N1 Bi1 Cl1 96.48(9)
N1 Si1 C25 109.4(2)
N1 Si1 C27 110.0(2)
C25 Si1 C27 109.1(4)
N1 Si1 C26 115.8(2)
C25 Si1 C26 104.6(3)
C27 Si1 C26 107.7(3)
N2 Si2 C28 110.5(2)
N2 Si2 C30 108.3(2)
C28 Si2 C30 107.1(3)
N2 Si2 C29 111.7(2)
C28 Si2 C29 109.8(2)
C30 Si2 C29 109.2(3)
C1 N1 Si1 121.6(2)
C1 N1 Bi1 105.0(2)
Si1 N1 Bi1 128.09(16)
C13 N2 Si2 118.5(2)
C13 N2 Bi1 105.9(2)
Si2 N2 Bi1 135.55(17)
C6 C1 C2 119.4(3)
C6 C1 N1 119.7(3)
C2 C1 N1 120.9(3)
C3 C2 C1 118.7(4)
C3 C2 C7 117.1(4)
C1 C2 C7 124.2(3)
C4 C3 C2 121.7(4)
C4 C3 H3 119.2
C2 C3 H3 119.2
C5 C4 C3 119.5(4)
C5 C4 H4 120.2
C3 C4 H4 120.2
C4 C5 C6 121.9(4)
C4 C5 H5 119.0
C6 C5 H5 119.0
C5 C6 C1 118.7(4)
C5 C6 C10 117.1(4)
C1 C6 C10 124.1(4)
C2 C7 C9 112.6(4)
C2 C7 C8 110.2(3)
C9 C7 C8 109.4(4)
C2 C7 H7 108.2
C9 C7 H7 108.2
C8 C7 H7 108.2
C7 C8 H8A 109.5
C7 C8 H8B 109.5
H8A C8 H8B 109.5
C7 C8 H8C 109.5
H8A C8 H8C 109.5
H8B C8 H8C 109.5
C7 C9 H9A 109.5
C7 C9 H9B 109.5
H9A C9 H9B 109.5
C7 C9 H9C 109.5
H9A C9 H9C 109.5
H9B C9 H9C 109.5
C6 C10 C12 111.0(4)
C6 C10 C11 112.3(4)
C12 C10 C11 108.4(4)
C6 C10 H10 108.4
C12 C10 H10 108.4
C11 C10 H10 108.4
C10 C11 H11A 109.5
C10 C11 H11B 109.5
H11A C11 H11B 109.5
C10 C11 H11C 109.5
H11A C11 H11C 109.5
H11B C11 H11C 109.5
C10 C12 H12A 109.5
C10 C12 H12B 109.5
H12A C12 H12B 109.5
C10 C12 H12C 109.5
H12A C12 H12C 109.5
H12B C12 H12C 109.5
C18 C13 C14 119.9(3)
C18 C13 N2 120.3(4)
C14 C13 N2 119.8(3)
C15 C14 C13 118.6(4)
C15 C14 C19 119.4(4)
C13 C14 C19 122.0(4)
C16 C15 C14 121.4(4)
C16 C15 H15 119.3
C14 C15 H15 119.3
C17 C16 C15 119.7(4)
C17 C16 H16 120.1
C15 C16 H16 120.1
C16 C17 C18 122.2(4)
C16 C17 H17 118.9
C18 C17 H17 118.9
C17 C18 C13 118.2(4)
C17 C18 C22 118.9(4)
C13 C18 C22 122.9(4)
C14 C19 C21 111.5(4)
C14 C19 C20 112.3(4)
C21 C19 C20 110.5(5)
C14 C19 H19 107.5
C21 C19 H19 107.5
C20 C19 H19 107.5
C19 C20 H20A 109.5
C19 C20 H20B 109.5
H20A C20 H20B 109.5
C19 C20 H20C 109.5
H20A C20 H20C 109.5
H20B C20 H20C 109.5
C19 C21 H21A 109.5
C19 C21 H21B 109.5
H21A C21 H21B 109.5
C19 C21 H21C 109.5
H21A C21 H21C 109.5
H21B C21 H21C 109.5
C18 C22 C23 112.2(4)
C18 C22 C24 110.9(4)
C23 C22 C24 109.4(4)
C18 C22 H22 108.1
C23 C22 H22 108.1
C24 C22 H22 108.1
C22 C23 H23A 109.5
C22 C23 H23B 109.5
H23A C23 H23B 109.5
C22 C23 H23C 109.5
H23A C23 H23C 109.5
H23B C23 H23C 109.5
C22 C24 H24A 109.5
C22 C24 H24B 109.5
H24A C24 H24B 109.5
C22 C24 H24C 109.5
H24A C24 H24C 109.5
H24B C24 H24C 109.5
Si1 C25 H25A 109.5
Si1 C25 H25B 109.5
H25A C25 H25B 109.5
Si1 C25 H25C 109.5
H25A C25 H25C 109.5
H25B C25 H25C 109.5
Si1 C26 H26A 109.5
Si1 C26 H26B 109.5
H26A C26 H26B 109.5
Si1 C26 H26C 109.5
H26A C26 H26C 109.5
H26B C26 H26C 109.5
Si1 C27 H27A 109.5
Si1 C27 H27B 109.5
H27A C27 H27B 109.5
Si1 C27 H27C 109.5
H27A C27 H27C 109.5
H27B C27 H27C 109.5
Si2 C28 H28A 109.5
Si2 C28 H28B 109.5
H28A C28 H28B 109.5
Si2 C28 H28C 109.5
H28A C28 H28C 109.5
H28B C28 H28C 109.5
Si2 C29 H29A 109.5
Si2 C29 H29B 109.5
H29A C29 H29B 109.5
Si2 C29 H29C 109.5
H29A C29 H29C 109.5
H29B C29 H29C 109.5
Si2 C30 H30A 109.5
Si2 C30 H30B 109.5
H30A C30 H30B 109.5
Si2 C30 H30C 109.5
H30A C30 H30C 109.5
H30B C30 H30C 109.5
N4 Bi2 N3 110.73(11)
N4 Bi2 Cl2 96.74(8)
N3 Bi2 Cl2 95.17(8)
N3 Si3 C57 111.19(17)
N3 Si3 C56 108.90(17)
C57 Si3 C56 108.7(2)
N3 Si3 C55 113.19(17)
C57 Si3 C55 108.5(2)
C56 Si3 C55 106.2(2)
N4 Si4 C58 108.83(19)
N4 Si4 C60 112.90(18)
C58 Si4 C60 108.4(3)
N4 Si4 C59 110.3(2)
C58 Si4 C59 111.3(3)
C60 Si4 C59 105.1(2)
C31 N3 Si3 119.3(2)
C31 N3 Bi2 107.2(2)
Si3 N3 Bi2 125.70(15)
C43 N4 Si4 118.2(2)
C43 N4 Bi2 109.2(2)
Si4 N4 Bi2 131.53(17)
C32 C31 C36 119.6(3)
C32 C31 N3 122.0(3)
C36 C31 N3 118.4(3)
C33 C32 C31 119.4(3)
C33 C32 C37 117.1(3)
C31 C32 C37 123.4(3)
C34 C33 C32 120.6(4)
C34 C33 H33 119.7
C32 C33 H33 119.7
C35 C34 C33 120.1(4)
C35 C34 H34 119.9
C33 C34 H34 119.9
C34 C35 C36 121.7(4)
C34 C35 H35 119.1
C36 C35 H35 119.1
C35 C36 C31 118.4(4)
C35 C36 C40B 121.0(10)
C31 C36 C40B 119.1(10)
C35 C36 C40A 117.9(5)
C31 C36 C40A 123.3(5)
C32 C37 C38 111.0(3)
C32 C37 C39 112.7(3)
C38 C37 C39 110.4(3)
C32 C37 H37 107.5
C38 C37 H37 107.5
C39 C37 H37 107.5
C37 C38 H38A 109.5
C37 C38 H38B 109.5
H38A C38 H38B 109.5
C37 C38 H38C 109.5
H38A C38 H38C 109.5
H38B C38 H38C 109.5
C37 C39 H39A 109.5
C37 C39 H39B 109.5
H39A C39 H39B 109.5
C37 C39 H39C 109.5
H39A C39 H39C 109.5
H39B C39 H39C 109.5
C42A C40A C41A 108.6(6)
C42A C40A C36 109.9(9)
C41A C40A C36 115.0(7)
C42A C40A H40A 107.7
C41A C40A H40A 107.7
C36 C40A H40A 107.7
C40A C41A H41A 109.5
C40A C41A H41B 109.5
H41A C41A H41B 109.5
C40A C41A H41C 109.5
H41A C41A H41C 109.5
H41B C41A H41C 109.5
C40A C42A H42A 109.5
C40A C42A H42B 109.5
H42A C42A H42B 109.5
C40A C42A H42C 109.5
H42A C42A H42C 109.5
H42B C42A H42C 109.5
C42B C40B C36 104.3(16)
C42B C40B C41B 109.0(12)
C36 C40B C41B 112(2)
C42B C40B H40B 110.4
C36 C40B H40B 110.4
C41B C40B H40B 110.4
C40B C41B H41D 109.5
C40B C41B H41E 109.5
H41D C41B H41E 109.5
C40B C41B H41F 109.5
H41D C41B H41F 109.5
H41E C41B H41F 109.5
C40B C42B H42D 109.5
C40B C42B H42E 109.5
H42D C42B H42E 109.5
C40B C42B H42F 109.5
H42D C42B H42F 109.5
H42E C42B H42F 109.5
C44 C43 C48 119.7(3)
C44 C43 N4 120.2(3)
C48 C43 N4 120.1(3)
C45 C44 C43 119.3(4)
C45 C44 C49 118.5(4)
C43 C44 C49 122.0(4)
C46 C45 C44 121.3(4)
C46 C45 H45 119.4
C44 C45 H45 119.4
C45 C46 C47 119.7(4)
C45 C46 H46 120.2
C47 C46 H46 120.2
C46 C47 C48 121.7(4)
C46 C47 H47 119.1
C48 C47 H47 119.1
C47 C48 C43 118.2(4)
C47 C48 C52 118.8(4)
C43 C48 C52 123.0(3)
C44 C49 C50 109.3(4)
C44 C49 C51 114.0(4)
C50 C49 C51 109.8(4)
C44 C49 H49 107.9
C50 C49 H49 107.9
C51 C49 H49 107.9
C49 C50 H50A 109.5
C49 C50 H50B 109.5
H50A C50 H50B 109.5
C49 C50 H50C 109.5
H50A C50 H50C 109.5
H50B C50 H50C 109.5
C49 C51 H51A 109.5
C49 C51 H51B 109.5
H51A C51 H51B 109.5
C49 C51 H51C 109.5
H51A C51 H51C 109.5
H51B C51 H51C 109.5
C48 C52 C54 110.3(3)
C48 C52 C53 112.9(4)
C54 C52 C53 109.1(3)
C48 C52 H52 108.2
C54 C52 H52 108.2
C53 C52 H52 108.2
C52 C53 H53A 109.5
C52 C53 H53B 109.5
H53A C53 H53B 109.5
C52 C53 H53C 109.5
H53A C53 H53C 109.5
H53B C53 H53C 109.5
C52 C54 H54A 109.5
C52 C54 H54B 109.5
H54A C54 H54B 109.5
C52 C54 H54C 109.5
H54A C54 H54C 109.5
H54B C54 H54C 109.5
Si3 C55 H55A 109.5
Si3 C55 H55B 109.5
H55A C55 H55B 109.5
Si3 C55 H55C 109.5
H55A C55 H55C 109.5
H55B C55 H55C 109.5
Si3 C56 H56A 109.5
Si3 C56 H56B 109.5
H56A C56 H56B 109.5
Si3 C56 H56C 109.5
H56A C56 H56C 109.5
H56B C56 H56C 109.5
Si3 C57 H57A 109.5
Si3 C57 H57B 109.5
H57A C57 H57B 109.5
Si3 C57 H57C 109.5
H57A C57 H57C 109.5
H57B C57 H57C 109.5
Si4 C58 H58A 109.5
Si4 C58 H58B 109.5
H58A C58 H58B 109.5
Si4 C58 H58C 109.5
H58A C58 H58C 109.5
H58B C58 H58C 109.5
Si4 C59 H59A 109.5
Si4 C59 H59B 109.5
H59A C59 H59B 109.5
Si4 C59 H59C 109.5
H59A C59 H59C 109.5
H59B C59 H59C 109.5
Si4 C60 H60A 109.5
Si4 C60 H60B 109.5
H60A C60 H60B 109.5
Si4 C60 H60C 109.5
H60A C60 H60C 109.5
H60B C60 H60C 109.5

loop_
_geom_bond_atom_site_label_1
_geom_bond_atom_site_label_2
_geom_bond_distance
Bi1 N2 2.147(3)
Bi1 N1 2.170(3)
Bi1 Cl1 2.4967(15)
Si1 N1 1.752(3)
Si1 C25 1.849(6)
Si1 C27 1.850(5)
Si1 C26 1.865(5)
Si2 N2 1.755(3)
Si2 C28 1.862(5)
Si2 C30 1.866(5)
Si2 C29 1.876(5)
N1 C1 1.449(5)
N2 C13 1.436(5)
C1 C6 1.412(5)
C1 C2 1.419(5)
C2 C3 1.401(5)
C2 C7 1.523(6)
C3 C4 1.369(7)
C3 H3 0.9500
C4 C5 1.369(7)
C4 H4 0.9500
C5 C6 1.398(6)
C5 H5 0.9500
C6 C10 1.517(6)
C7 C9 1.535(6)
C7 C8 1.535(6)
C7 H7 1.0000
C8 H8A 0.9800
C8 H8B 0.9800
C8 H8C 0.9800
C9 H9A 0.9800
C9 H9B 0.9800
C9 H9C 0.9800
C10 C12 1.532(7)
C10 C11 1.550(7)
C10 H10 1.0000
C11 H11A 0.9800
C11 H11B 0.9800
C11 H11C 0.9800
C12 H12A 0.9800
C12 H12B 0.9800
C12 H12C 0.9800
C13 C18 1.414(6)
C13 C14 1.418(6)
C14 C15 1.398(6)
C14 C19 1.515(6)
C15 C16 1.375(7)
C15 H15 0.9500
C16 C17 1.368(7)
C16 H16 0.9500
C17 C18 1.396(6)
C17 H17 0.9500
C18 C22 1.516(6)
C19 C21 1.525(8)
C19 C20 1.530(7)
C19 H19 1.0000
C20 H20A 0.9800
C20 H20B 0.9800
C20 H20C 0.9800
C21 H21A 0.9800
C21 H21B 0.9800
C21 H21C 0.9800
C22 C23 1.528(6)
C22 C24 1.538(6)
C22 H22 1.0000
C23 H23A 0.9800
C23 H23B 0.9800
C23 H23C 0.9800
C24 H24A 0.9800
C24 H24B 0.9800
C24 H24C 0.9800
C25 H25A 0.9800
C25 H25B 0.9800
C25 H25C 0.9800
C26 H26A 0.9800
C26 H26B 0.9800
C26 H26C 0.9800
C27 H27A 0.9800
C27 H27B 0.9800
C27 H27C 0.9800
C28 H28A 0.9800
C28 H28B 0.9800
C28 H28C 0.9800
C29 H29A 0.9800
C29 H29B 0.9800
C29 H29C 0.9800
C30 H30A 0.9800
C30 H30B 0.9800
C30 H30C 0.9800
Bi2 N4 2.148(3)
Bi2 N3 2.182(3)
Bi2 Cl2 2.4770(10)
Si3 N3 1.755(3)
Si3 C57 1.861(4)
Si3 C56 1.872(4)
Si3 C55 1.876(4)
Si4 N4 1.750(3)
Si4 C58 1.860(5)
Si4 C60 1.864(4)
Si4 C59 1.873(5)
N3 C31 1.441(4)
N4 C43 1.446(5)
C31 C32 1.406(5)
C31 C36 1.426(5)
C32 C33 1.399(5)
C32 C37 1.530(5)
C33 C34 1.379(6)
C33 H33 0.9500
C34 C35 1.376(7)
C34 H34 0.9500
C35 C36 1.389(6)
C35 H35 0.9500
C36 C40B 1.52(3)
C36 C40A 1.541(12)
C37 C38 1.531(5)
C37 C39 1.532(6)
C37 H37 1.0000
C38 H38A 0.9800
C38 H38B 0.9800
C38 H38C 0.9800
C39 H39A 0.9800
C39 H39B 0.9800
C39 H39C 0.9800
C40A C42A 1.502(12)
C40A C41A 1.532(10)
C40A H40A 1.0000
C41A H41A 0.9800
C41A H41B 0.9800
C41A H41C 0.9800
C42A H42A 0.9800
C42A H42B 0.9800
C42A H42C 0.9800
C40B C42B 1.505(15)
C40B C41B 1.528(14)
C40B H40B 1.0000
C41B H41D 0.9800
C41B H41E 0.9800
C41B H41F 0.9800
C42B H42D 0.9800
C42B H42E 0.9800
C42B H42F 0.9800
C43 C44 1.409(5)
C43 C48 1.418(5)
C44 C45 1.389(6)
C44 C49 1.517(6)
C45 C46 1.372(6)
C45 H45 0.9500
C46 C47 1.380(6)
C46 H46 0.9500
C47 C48 1.397(6)
C47 H47 0.9500
C48 C52 1.519(6)
C49 C50 1.526(7)
C49 C51 1.527(7)
C49 H49 1.0000
C50 H50A 0.9800
C50 H50B 0.9800
C50 H50C 0.9800
C51 H51A 0.9800
C51 H51B 0.9800
C51 H51C 0.9800
C52 C54 1.526(5)
C52 C53 1.533(6)
C52 H52 1.0000
C53 H53A 0.9800
C53 H53B 0.9800
C53 H53C 0.9800
C54 H54A 0.9800
C54 H54B 0.9800
C54 H54C 0.9800
C55 H55A 0.9800
C55 H55B 0.9800
C55 H55C 0.9800
C56 H56A 0.9800
C56 H56B 0.9800
C56 H56C 0.9800
C57 H57A 0.9800
C57 H57B 0.9800
C57 H57C 0.9800
C58 H58A 0.9800
C58 H58B 0.9800
C58 H58C 0.9800
C59 H59A 0.9800
C59 H59B 0.9800
C59 H59C 0.9800
C60 H60A 0.9800
C60 H60B 0.9800
C60 H60C 0.9800

loop_
_geom_torsion_atom_site_label_1
_geom_torsion_atom_site_label_2
_geom_torsion_atom_site_label_3
_geom_torsion_atom_site_label_4
_geom_torsion
C25 Si1 N1 C1 -33.3(4)
C27 Si1 N1 C1 -153.1(4)
C26 Si1 N1 C1 84.6(4)
C25 Si1 N1 Bi1 176.5(4)
C27 Si1 N1 Bi1 56.7(3)
C26 Si1 N1 Bi1 -65.6(3)
C28 Si2 N2 C13 126.3(3)
C30 Si2 N2 C13 9.2(4)
C29 Si2 N2 C13 -111.2(3)
C28 Si2 N2 Bi1 -57.2(3)
C30 Si2 N2 Bi1 -174.3(3)
C29 Si2 N2 Bi1 65.3(3)
Si1 N1 C1 C6 92.5(4)
Bi1 N1 C1 C6 -111.4(3)
Si1 N1 C1 C2 -89.1(4)
Bi1 N1 C1 C2 67.0(4)
C6 C1 C2 C3 2.9(5)
N1 C1 C2 C3 -175.5(3)
C6 C1 C2 C7 -175.2(3)
N1 C1 C2 C7 6.4(5)
C1 C2 C3 C4 -1.5(6)
C7 C2 C3 C4 176.7(4)
C2 C3 C4 C5 -0.5(7)
C3 C4 C5 C6 1.1(7)
C4 C5 C6 C1 0.3(6)
C4 C5 C6 C10 -179.2(4)
C2 C1 C6 C5 -2.4(5)
N1 C1 C6 C5 176.0(3)
C2 C1 C6 C10 177.1(4)
N1 C1 C6 C10 -4.4(6)
C3 C2 C7 C9 61.1(5)
C1 C2 C7 C9 -120.8(4)
C3 C2 C7 C8 -61.3(5)
C1 C2 C7 C8 116.8(4)
C5 C6 C10 C12 -64.9(5)
C1 C6 C10 C12 115.6(4)
C5 C6 C10 C11 56.6(5)
C1 C6 C10 C11 -122.9(4)
Si2 N2 C13 C18 82.3(4)
Bi1 N2 C13 C18 -95.2(3)
Si2 N2 C13 C14 -97.4(4)
Bi1 N2 C13 C14 85.1(3)
C18 C13 C14 C15 -2.6(6)
N2 C13 C14 C15 177.1(3)
C18 C13 C14 C19 178.0(4)
N2 C13 C14 C19 -2.2(6)
C13 C14 C15 C16 0.1(6)
C19 C14 C15 C16 179.5(4)
C14 C15 C16 C17 1.3(7)
C15 C16 C17 C18 -0.2(7)
C16 C17 C18 C13 -2.3(6)
C16 C17 C18 C22 178.0(4)
C14 C13 C18 C17 3.6(5)
N2 C13 C18 C17 -176.1(3)
C14 C13 C18 C22 -176.7(4)
N2 C13 C18 C22 3.6(5)
C15 C14 C19 C21 70.2(5)
C13 C14 C19 C21 -110.4(5)
C15 C14 C19 C20 -54.3(6)
C13 C14 C19 C20 125.0(5)
C17 C18 C22 C23 61.5(5)
C13 C18 C22 C23 -118.1(4)
C17 C18 C22 C24 -61.1(5)
C13 C18 C22 C24 119.3(4)
C57 Si3 N3 C31 -133.3(3)
C56 Si3 N3 C31 -13.5(3)
C55 Si3 N3 C31 104.3(3)
C57 Si3 N3 Bi2 81.4(2)
C56 Si3 N3 Bi2 -158.8(2)
C55 Si3 N3 Bi2 -41.0(2)
C58 Si4 N4 C43 -176.1(3)
C60 Si4 N4 C43 -55.7(3)
C59 Si4 N4 C43 61.5(3)
C58 Si4 N4 Bi2 -9.1(3)
C60 Si4 N4 Bi2 111.2(3)
C59 Si4 N4 Bi2 -131.5(3)
Si3 N3 C31 C32 -85.3(4)
Bi2 N3 C31 C32 65.8(4)
Si3 N3 C31 C36 94.4(4)
Bi2 N3 C31 C36 -114.5(3)
C36 C31 C32 C33 2.8(5)
N3 C31 C32 C33 -177.5(3)
C36 C31 C32 C37 -174.8(3)
N3 C31 C32 C37 4.9(5)
C31 C32 C33 C34 -1.3(6)
C37 C32 C33 C34 176.4(4)
C32 C33 C34 C35 -0.5(6)
C33 C34 C35 C36 0.8(7)
C34 C35 C36 C31 0.7(7)
C34 C35 C36 C40B 166.6(9)
C34 C35 C36 C40A -172.7(6)
C32 C31 C36 C35 -2.5(6)
N3 C31 C36 C35 177.8(4)
C32 C31 C36 C40B -168.7(9)
N3 C31 C36 C40B 11.5(10)
C32 C31 C36 C40A 170.5(5)
N3 C31 C36 C40A -9.3(7)
C33 C32 C37 C38 -69.5(4)
C31 C32 C37 C38 108.1(4)
C33 C32 C37 C39 54.8(4)
C31 C32 C37 C39 -127.5(4)
C35 C36 C40A C42A -68.5(9)
C31 C36 C40A C42A 118.5(7)
C40B C36 C40A C42A 36(4)
C35 C36 C40A C41A 54.3(10)
C31 C36 C40A C41A -118.7(8)
C40B C36 C40A C41A 159(5)
C35 C36 C40B C42B 92.1(18)
C31 C36 C40B C42B -102.1(15)
C40A C36 C40B C42B 7(3)
C35 C36 C40B C41B -26(2)
C31 C36 C40B C41B 140.1(16)
C40A C36 C40B C41B -111(4)
Si4 N4 C43 C44 -93.9(4)
Bi2 N4 C43 C44 96.4(3)
Si4 N4 C43 C48 85.7(4)
Bi2 N4 C43 C48 -84.0(3)
C48 C43 C44 C45 -4.7(5)
N4 C43 C44 C45 175.0(3)
C48 C43 C44 C49 170.1(4)
N4 C43 C44 C49 -10.3(6)
C43 C44 C45 C46 2.2(6)
C49 C44 C45 C46 -172.7(4)
C44 C45 C46 C47 0.8(7)
C45 C46 C47 C48 -1.4(7)
C46 C47 C48 C43 -1.1(6)
C46 C47 C48 C52 174.9(4)
C44 C43 C48 C47 4.1(5)
N4 C43 C48 C47 -175.6(3)
C44 C43 C48 C52 -171.7(3)
N4 C43 C48 C52 8.7(5)
C45 C44 C49 C50 76.7(5)
C43 C44 C49 C50 -98.1(5)
C45 C44 C49 C51 -46.5(6)
C43 C44 C49 C51 138.7(4)
C47 C48 C52 C54 -75.9(4)
C43 C48 C52 C54 99.9(4)
C47 C48 C52 C53 46.4(5)
C43 C48 C52 C53 -137.8(4)
